data_4302667
loop_
_publ_author_name
'Peter Comba'
'Christina Haaf'
'Hubert Wadepohl'

_publ_section_title
;
Novel Bispidine Ligands and Their First-Row Transition Metal Complexes:
Trigonal Bipyramidal and Trigonal Prismatic Geometries
;
_journal_name_full 'Inorganic Chemistry'
_journal_page_first 6604
_journal_page_last 6614
_journal_paper_doi 10.1021/ic900571v
_journal_volume 48
_journal_year 2009
_chemical_formula_sum 'C33 H41.53 Cl2 N5 Ni O9.27'
_chemical_formula_weight 786.25
_space_group_IT_number 14
_symmetry_cell_setting monoclinic
_symmetry_Int_Tables_number 14
_symmetry_space_group_name_Hall '-P 2ybc'
_symmetry_space_group_name_H-M 'P 1 21/c 1'
_atom_sites_solution_hydrogens geom
_atom_sites_solution_primary dual
_atom_sites_solution_secondary difmap
_audit_block_code co_ch13
_audit_creation_method SHELXL-97
_cell_angle_alpha 90.00
_cell_angle_beta 104.471(16)
_cell_angle_gamma 90.00
_cell_formula_units_Z 4
_cell_length_a 10.739(7)
_cell_length_b 19.904(11)
_cell_length_c 16.368(9)
_cell_measurement_reflns_used 8148
_cell_measurement_temperature 100(2)
_cell_measurement_theta_max 31.85
_cell_measurement_theta_min 2.30
_cell_volume 3388(3)
_computing_cell_refinement
;

SAINT (Bruker AXS, 1997-2008). Includes estimated systematic errors

 from Monte Carlo simulations.

;
_computing_data_collection 'SMART (Bruker AXS, 1997-2003)'
_computing_data_reduction 'SAINT (Bruker AXS, 1997-2008)'
_computing_molecular_graphics 'PLATON (Spek, 1980-2009)'
_computing_publication_material 'SHELXL-97 (Sheldrick, 1997)'
_computing_structure_refinement 'SHELXL-97 (Sheldrick, 1997)'
_computing_structure_solution 'PLATON/FLIPPER (Spek, 2007-2009)'
_diffrn_ambient_temperature 100(2)
_diffrn_measured_fraction_theta_full 0.939
_diffrn_measured_fraction_theta_max 0.939
_diffrn_measurement_device_type 'CCD area detector (Bruker AXS Smart 1000)'
_diffrn_measurement_method '\f- and \w-scans'
_diffrn_radiation_monochromator graphite
_diffrn_radiation_probe x-ray
_diffrn_radiation_type MoK\a
_diffrn_radiation_wavelength 0.71073
_diffrn_reflns_av_R_equivalents 0.0649
_diffrn_reflns_av_sigmaI/netI 0.0510
_diffrn_reflns_limit_h_max 15
_diffrn_reflns_limit_h_min -16
_diffrn_reflns_limit_k_max 29
_diffrn_reflns_limit_k_min 0
_diffrn_reflns_limit_l_max 24
_diffrn_reflns_limit_l_min 0
_diffrn_reflns_number 73062
_diffrn_reflns_theta_full 32.11
_diffrn_reflns_theta_max 32.11
_diffrn_reflns_theta_min 1.96
_diffrn_source 'fine-focus sealed tube'
_exptl_absorpt_coefficient_mu 0.795
_exptl_absorpt_correction_T_max 0.7464
_exptl_absorpt_correction_T_min 0.6814
_exptl_absorpt_correction_type multi-scan
_exptl_absorpt_process_details
;

multi-scan from symmetry-related measurements (Blessing 1995)

SADABS (Sheldrick & Bruker AXS, 2004-2008)

;
_exptl_crystal_colour pink
_exptl_crystal_density_diffrn 1.542
_exptl_crystal_density_method 'not measured'
_exptl_crystal_description irregular
_exptl_crystal_F_000 1643
_exptl_crystal_size_max 0.15
_exptl_crystal_size_mid 0.10
_exptl_crystal_size_min 0.10
_refine_diff_density_max 0.592
_refine_diff_density_min -0.826
_refine_diff_density_rms 0.096
_refine_ls_abs_structure_details 'Flack H D (1983), Acta Cryst. A39, 876-881'
_refine_ls_extinction_method none
_refine_ls_goodness_of_fit_ref 1.213
_refine_ls_hydrogen_treatment constr
_refine_ls_matrix_type full
_refine_ls_number_parameters 504
_refine_ls_number_reflns 11145
_refine_ls_number_restraints 219
_refine_ls_restrained_S_all 1.332
_refine_ls_R_factor_all 0.0867
_refine_ls_R_factor_gt 0.0489
_refine_ls_shift/su_max 0.001
_refine_ls_shift/su_mean 0.000
_refine_ls_structure_factor_coef Fsqd
_refine_ls_weighting_details 'calc w=1/[\s^2^(Fo^2^)+(0.0308P)^2^+6.4967P] where P=(Fo^2^+2Fc^2^)/3'
_refine_ls_weighting_scheme calc
_refine_ls_wR_factor_gt 0.1191
_refine_ls_wR_factor_ref 0.1333
_reflns_number_gt 7803
_reflns_number_total 11145
_reflns_threshold_expression >2sigma(I)
_cod_data_source_file ic900571v_si_001_10.cif
_cod_data_source_block co_ch13
_cod_original_sg_symbol_H-M 'P 21/c'
_cod_database_code 4302667
_audit_block_refno 793

loop_
_symmetry_equiv_pos_as_xyz
'x, y, z'
'-x, y+1/2, -z+1/2'
'-x, -y, -z'
'x, -y-1/2, z-1/2'

loop_
_atom_site_label
_atom_site_type_symbol
_atom_site_fract_x
_atom_site_fract_y
_atom_site_fract_z
_atom_site_U_iso_or_equiv
_atom_site_adp_type
_atom_site_occupancy
_atom_site_symmetry_multiplicity
_atom_site_calc_flag
_atom_site_refinement_flags
_atom_site_disorder_assembly
_atom_site_disorder_group
Ni Ni 1.08733(3) 0.137858(18) 0.25751(2) 0.01320(9) Uani 1 1 d . . .
O1 O 0.5906(2) 0.10664(11) 0.22199(15) 0.0218(5) Uani 1 1 d . . .
N7 N 0.9814(2) 0.08238(12) 0.32356(15) 0.0138(4) Uani 1 1 d . . .
N3 N 0.9155(2) 0.18706(11) 0.20698(15) 0.0134(4) Uani 1 1 d . . .
N1 N 1.1461(2) 0.17045(12) 0.14907(16) 0.0174(5) Uani 1 1 d . . .
N2 N 1.1592(2) 0.23110(12) 0.29499(15) 0.0152(5) Uani 1 1 d . . .
N4 N 1.2244(2) 0.06720(12) 0.30453(16) 0.0166(5) Uani 1 1 d . . .
C1 C 0.8939(3) 0.11546(14) 0.36890(18) 0.0156(5) Uani 1 1 d . . .
H1A H 0.9451 0.1461 0.4122 0.019 Uiso 1 1 calc R . .
H1B H 0.8561 0.0806 0.3986 0.019 Uiso 1 1 calc R . .
C2 C 0.7840(3) 0.15583(14) 0.31114(18) 0.0145(5) Uani 1 1 d . . .
C3 C 0.7066(3) 0.11074(14) 0.24126(19) 0.0153(5) Uani 1 1 d . . .
C4 C 0.7933(3) 0.07804(14) 0.19133(18) 0.0149(5) Uani 1 1 d . . .
C5 C 0.9053(3) 0.04072(14) 0.25267(18) 0.0153(5) Uani 1 1 d . . .
H5A H 0.8696 0.0017 0.2767 0.018 Uiso 1 1 calc R . .
H5B H 0.9643 0.0231 0.2200 0.018 Uiso 1 1 calc R . .
C6 C 0.8369(3) 0.21187(14) 0.26392(19) 0.0153(5) Uani 1 1 d . . .
H6A H 0.7636 0.2381 0.2301 0.018 Uiso 1 1 calc R . .
H6B H 0.8902 0.2427 0.3060 0.018 Uiso 1 1 calc R . .
C7 C 0.8394(3) 0.13820(14) 0.14567(18) 0.0153(5) Uani 1 1 d . . .
H7A H 0.8928 0.1212 0.1088 0.018 Uiso 1 1 calc R . .
H7B H 0.7637 0.1612 0.1096 0.018 Uiso 1 1 calc R . .
C8 C 0.9713(3) 0.24611(14) 0.16837(18) 0.0145(5) Uani 1 1 d . . .
C9 C 1.0420(3) 0.21751(14) 0.10617(19) 0.0172(5) Uani 1 1 d . . .
H9A H 0.9802 0.1934 0.0606 0.021 Uiso 1 1 calc R . .
H9B H 1.0798 0.2548 0.0802 0.021 Uiso 1 1 calc R . .
C10 C 1.2685(3) 0.20911(16) 0.1813(2) 0.0209(6) Uani 1 1 d . . .
H10A H 1.2678 0.2494 0.1457 0.025 Uiso 1 1 calc R . .
H10B H 1.3424 0.1808 0.1770 0.025 Uiso 1 1 calc R . .
C11 C 1.2854(3) 0.23085(15) 0.2730(2) 0.0198(6) Uani 1 1 d . . .
H11A H 1.3449 0.1996 0.3108 0.024 Uiso 1 1 calc R . .
H11B H 1.3235 0.2764 0.2811 0.024 Uiso 1 1 calc R . .
C12 C 1.0689(3) 0.28073(14) 0.24148(18) 0.0154(5) Uani 1 1 d . . .
H12A H 1.1192 0.3140 0.2181 0.018 Uiso 1 1 calc R . .
H12B H 1.0219 0.3052 0.2771 0.018 Uiso 1 1 calc R . .
C13 C 1.0700(3) 0.03874(14) 0.38509(19) 0.0163(5) Uani 1 1 d . . .
H13A H 1.0260 -0.0040 0.3909 0.020 Uiso 1 1 calc R . .
H13B H 1.0920 0.0611 0.4409 0.020 Uiso 1 1 calc R . .
C14 C 1.1917(3) 0.02387(14) 0.35884(19) 0.0161(5) Uani 1 1 d . . .
C15 C 1.2680(3) -0.03028(16) 0.3925(2) 0.0260(7) Uani 1 1 d . . .
H15 H 1.2433 -0.0594 0.4317 0.031 Uiso 1 1 calc R . .
C16 C 1.3807(3) -0.04156(18) 0.3683(3) 0.0336(8) Uani 1 1 d . . .
H16 H 1.4336 -0.0790 0.3897 0.040 Uiso 1 1 calc R . .
C17 C 1.4152(3) 0.00256(17) 0.3124(2) 0.0284(7) Uani 1 1 d . . .
H17 H 1.4922 -0.0040 0.2948 0.034 Uiso 1 1 calc R . .
C18 C 1.3360(3) 0.05602(16) 0.2829(2) 0.0216(6) Uani 1 1 d . . .
H18 H 1.3610 0.0867 0.2454 0.026 Uiso 1 1 calc R . .
C19 C 0.7011(3) 0.18432(15) 0.36634(19) 0.0172(5) Uani 1 1 d . . .
C20 C 0.6947(3) 0.25251(15) 0.3825(2) 0.0198(6) Uani 1 1 d . . .
H20 H 0.7417 0.2835 0.3578 0.024 Uiso 1 1 calc R . .
C21 C 0.6193(3) 0.27594(17) 0.4351(2) 0.0233(6) Uani 1 1 d . . .
H21 H 0.6167 0.3226 0.4467 0.028 Uiso 1 1 calc R . .
C22 C 0.5486(3) 0.23153(18) 0.4702(2) 0.0244(7) Uani 1 1 d . . .
H22 H 0.4970 0.2475 0.5055 0.029 Uiso 1 1 calc R . .
C23 C 0.5535(3) 0.16345(18) 0.4537(2) 0.0238(6) Uani 1 1 d . . .
H23 H 0.5042 0.1328 0.4771 0.029 Uiso 1 1 calc R . .
C24 C 0.6302(3) 0.13986(16) 0.4030(2) 0.0202(6) Uani 1 1 d . . .
H24 H 0.6345 0.0930 0.3931 0.024 Uiso 1 1 calc R . .
C25 C 0.7218(3) 0.02595(14) 0.12861(19) 0.0172(5) Uani 1 1 d . . .
C26 C 0.6670(3) -0.02885(15) 0.1604(2) 0.0206(6) Uani 1 1 d . . .
H26 H 0.6711 -0.0311 0.2190 0.025 Uiso 1 1 calc R . .
C27 C 0.6067(3) -0.07980(16) 0.1073(2) 0.0248(7) Uani 1 1 d . . .
H27 H 0.5719 -0.1173 0.1297 0.030 Uiso 1 1 calc R . .
C28 C 0.5974(3) -0.07600(16) 0.0215(2) 0.0260(7) Uani 1 1 d . . .
H28 H 0.5557 -0.1108 -0.0150 0.031 Uiso 1 1 calc R . .
C29 C 0.6487(3) -0.02152(17) -0.0107(2) 0.0240(7) Uani 1 1 d . . .
H29 H 0.6407 -0.0184 -0.0697 0.029 Uiso 1 1 calc R . .
C30 C 0.7121(3) 0.02894(15) 0.0427(2) 0.0197(6) Uani 1 1 d . . .
H30 H 0.7490 0.0657 0.0201 0.024 Uiso 1 1 calc R . .
C31 C 0.8721(3) 0.29711(15) 0.1223(2) 0.0188(6) Uani 1 1 d . . .
H31A H 0.8072 0.2742 0.0784 0.028 Uiso 1 1 calc R . .
H31B H 0.9150 0.3316 0.0965 0.028 Uiso 1 1 calc R . .
H31C H 0.8304 0.3182 0.1626 0.028 Uiso 1 1 calc R . .
C32 C 1.1645(3) 0.11983(17) 0.0869(2) 0.0254(7) Uani 1 1 d . . .
H32A H 1.0837 0.0957 0.0645 0.038 Uiso 1 1 calc R . .
H32B H 1.2315 0.0879 0.1145 0.038 Uiso 1 1 calc R . .
H32C H 1.1906 0.1424 0.0406 0.038 Uiso 1 1 calc R . .
C33 C 1.1806(3) 0.24741(16) 0.38571(19) 0.0207(6) Uani 1 1 d . . .
H33A H 1.2343 0.2126 0.4195 0.031 Uiso 1 1 calc R . .
H33B H 1.0976 0.2494 0.4004 0.031 Uiso 1 1 calc R . .
H33C H 1.2239 0.2910 0.3972 0.031 Uiso 1 1 calc R . .
Cl1 Cl 0.25777(7) 0.40329(3) 0.09663(5) 0.01867(14) Uani 1 1 d D . .
O11 O 0.1251(2) 0.38337(14) 0.08156(19) 0.0383(7) Uani 1 1 d D . .
O12 O 0.3080(3) 0.38092(15) 0.02834(17) 0.0369(6) Uani 1 1 d D . .
O13 O 0.3310(3) 0.37453(13) 0.17412(16) 0.0379(6) Uani 1 1 d D . .
O14 O 0.2651(3) 0.47531(11) 0.10215(17) 0.0325(6) Uani 1 1 d D . .
Cl2 Cl 0.89861(9) 0.41288(4) 0.36395(5) 0.02698(18) Uani 1 1 d D . .
O21A O 0.7597(4) 0.4180(2) 0.3618(3) 0.0547(14) Uani 0.677(4) 1 d PD A 1
O22A O 0.9029(4) 0.41251(19) 0.2763(2) 0.0345(10) Uani 0.677(4) 1 d PD A 1
O23A O 0.9605(6) 0.4714(2) 0.4030(3) 0.0587(15) Uani 0.677(4) 1 d PD A 1
O24A O 0.9469(4) 0.35314(17) 0.4045(2) 0.0304(9) Uani 0.677(4) 1 d PD A 1
O21B O 1.0426(5) 0.4052(4) 0.3726(5) 0.036(2) Uani 0.323(4) 1 d PD A 2
O22B O 0.8411(7) 0.3740(3) 0.2931(4) 0.0258(17) Uani 0.323(4) 1 d PD A 2
O23B O 0.8768(9) 0.4810(3) 0.3630(6) 0.035(2) Uani 0.323(4) 1 d PD A 2
O24B O 0.8858(7) 0.3802(3) 0.4411(4) 0.0270(18) Uani 0.323(4) 1 d PD A 2
O2 O 1.4179(12) -0.1776(8) 0.2921(9) 0.063(5) Uani 0.269(11) 1 d PG B 3
H1O2 H 1.5028 -0.1587 0.3107 0.082 Uiso 0.269(11) 1 d PG B 3
H2O2 H 1.3713 -0.1513 0.2449 0.082 Uiso 0.269(11) 1 d PG B 3

loop_
_atom_site_aniso_label
_atom_site_aniso_U_11
_atom_site_aniso_U_22
_atom_site_aniso_U_33
_atom_site_aniso_U_23
_atom_site_aniso_U_13
_atom_site_aniso_U_12
Ni 0.01158(16) 0.01292(15) 0.01591(17) 0.00019(14) 0.00498(12) 0.00055(13)
O1 0.0131(10) 0.0246(11) 0.0282(12) -0.0030(9) 0.0060(9) -0.0008(8)
N7 0.0099(10) 0.0154(10) 0.0164(11) -0.0002(9) 0.0039(8) 0.0023(8)
N3 0.0126(10) 0.0141(10) 0.0143(11) -0.0014(9) 0.0048(8) -0.0017(8)
N1 0.0171(11) 0.0185(11) 0.0187(12) -0.0010(10) 0.0088(9) 0.0021(9)
N2 0.0128(10) 0.0166(11) 0.0165(12) 0.0013(9) 0.0038(9) 0.0000(8)
N4 0.0130(11) 0.0162(11) 0.0208(12) -0.0004(10) 0.0044(9) 0.0003(9)
C1 0.0145(12) 0.0171(12) 0.0161(13) -0.0005(11) 0.0057(10) 0.0014(10)
C2 0.0126(12) 0.0138(11) 0.0187(13) -0.0006(10) 0.0067(10) 0.0003(9)
C3 0.0150(12) 0.0134(12) 0.0182(14) 0.0025(10) 0.0054(10) 0.0010(10)
C4 0.0140(12) 0.0141(12) 0.0169(13) -0.0005(10) 0.0041(10) 0.0000(9)
C5 0.0126(12) 0.0137(11) 0.0198(14) -0.0016(10) 0.0046(10) 0.0005(9)
C6 0.0151(12) 0.0132(12) 0.0195(14) -0.0001(10) 0.0082(11) 0.0005(9)
C7 0.0147(12) 0.0155(12) 0.0156(13) -0.0006(11) 0.0038(10) -0.0003(10)
C8 0.0152(12) 0.0150(12) 0.0143(13) 0.0015(10) 0.0054(10) -0.0007(10)
C9 0.0191(13) 0.0177(13) 0.0156(13) 0.0003(11) 0.0059(11) -0.0011(10)
C10 0.0141(13) 0.0224(14) 0.0281(16) 0.0043(12) 0.0090(12) 0.0008(11)
C11 0.0125(13) 0.0200(13) 0.0261(16) 0.0020(12) 0.0037(11) -0.0017(10)
C12 0.0157(13) 0.0139(12) 0.0163(14) 0.0010(10) 0.0035(10) 0.0000(10)
C13 0.0153(12) 0.0170(12) 0.0166(13) 0.0028(11) 0.0039(10) 0.0027(10)
C14 0.0114(12) 0.0162(12) 0.0202(14) -0.0012(11) 0.0027(10) -0.0006(10)
C15 0.0204(15) 0.0211(14) 0.0373(19) 0.0109(14) 0.0084(13) 0.0040(12)
C16 0.0215(16) 0.0281(17) 0.053(2) 0.0147(17) 0.0129(16) 0.0118(13)
C17 0.0159(14) 0.0279(16) 0.043(2) 0.0075(15) 0.0110(14) 0.0080(12)
C18 0.0149(13) 0.0217(14) 0.0297(17) 0.0039(13) 0.0082(12) 0.0009(11)
C19 0.0133(12) 0.0202(13) 0.0191(14) -0.0024(11) 0.0057(10) 0.0033(10)
C20 0.0171(13) 0.0192(13) 0.0240(15) -0.0029(12) 0.0065(11) 0.0013(11)
C21 0.0200(14) 0.0256(15) 0.0237(16) -0.0060(13) 0.0042(12) 0.0067(12)
C22 0.0167(14) 0.0372(18) 0.0204(15) -0.0031(13) 0.0065(12) 0.0094(13)
C23 0.0182(14) 0.0329(16) 0.0223(15) 0.0046(13) 0.0089(12) 0.0034(12)
C24 0.0170(13) 0.0215(13) 0.0242(15) 0.0018(12) 0.0091(11) 0.0021(11)
C25 0.0126(12) 0.0157(12) 0.0220(15) -0.0049(11) 0.0020(11) 0.0003(10)
C26 0.0161(13) 0.0190(13) 0.0260(16) -0.0020(12) 0.0037(12) -0.0025(11)
C27 0.0168(14) 0.0193(14) 0.0358(19) -0.0041(13) 0.0020(13) -0.0014(11)
C28 0.0180(14) 0.0218(15) 0.0351(19) -0.0126(14) 0.0009(13) 0.0018(11)
C29 0.0181(14) 0.0274(16) 0.0255(16) -0.0094(13) 0.0037(12) 0.0061(12)
C30 0.0162(13) 0.0199(13) 0.0233(15) -0.0043(12) 0.0052(11) 0.0027(11)
C31 0.0170(13) 0.0188(13) 0.0203(14) 0.0037(11) 0.0042(11) 0.0012(10)
C32 0.0310(17) 0.0256(15) 0.0235(16) -0.0025(13) 0.0141(14) 0.0069(13)
C33 0.0216(14) 0.0227(14) 0.0164(14) 0.0000(12) 0.0021(11) -0.0021(11)
Cl1 0.0208(3) 0.0156(3) 0.0209(3) 0.0006(3) 0.0075(3) -0.0013(2)
O11 0.0248(13) 0.0400(15) 0.0516(18) 0.0123(13) 0.0123(12) -0.0110(11)
O12 0.0322(14) 0.0485(16) 0.0325(14) -0.0112(12) 0.0128(11) 0.0084(12)
O13 0.0516(17) 0.0288(13) 0.0268(13) 0.0062(11) -0.0023(12) 0.0007(12)
O14 0.0368(14) 0.0162(10) 0.0428(15) 0.0009(10) 0.0070(12) -0.0013(10)
Cl2 0.0447(5) 0.0172(3) 0.0236(4) -0.0038(3) 0.0173(3) -0.0049(3)
O21A 0.047(3) 0.052(3) 0.078(4) 0.023(3) 0.040(3) 0.020(2)
O22A 0.054(3) 0.030(2) 0.0227(19) -0.0004(16) 0.0161(18) 0.0095(18)
O23A 0.096(5) 0.024(2) 0.051(3) -0.012(2) 0.008(3) -0.012(3)
O24A 0.035(2) 0.0244(18) 0.029(2) 0.0078(15) 0.0032(16) -0.0013(15)
O21B 0.032(4) 0.042(5) 0.037(5) -0.006(4) 0.014(4) 0.000(4)
O22B 0.029(4) 0.026(4) 0.020(4) -0.004(3) 0.003(3) 0.002(3)
O23B 0.056(6) 0.014(3) 0.040(5) 0.005(3) 0.021(5) 0.013(4)
O24B 0.037(4) 0.027(4) 0.019(4) 0.006(3) 0.009(3) -0.003(3)
O2 0.045(8) 0.081(11) 0.063(9) -0.036(8) 0.012(6) -0.029(7)

loop_
_atom_type_symbol
_atom_type_description
_atom_type_scat_dispersion_real
_atom_type_scat_dispersion_imag
_atom_type_scat_source
C C 0.0033 0.0016 'International Tables Vol C Tables 4.2.6.8 and 6.1.1.4'
H H 0.0000 0.0000 'International Tables Vol C Tables 4.2.6.8 and 6.1.1.4'
Cl Cl 0.1484 0.1585 'International Tables Vol C Tables 4.2.6.8 and 6.1.1.4'
N N 0.0061 0.0033 'International Tables Vol C Tables 4.2.6.8 and 6.1.1.4'
Ni Ni 0.3393 1.1124 'International Tables Vol C Tables 4.2.6.8 and 6.1.1.4'
O O 0.0106 0.0060 'International Tables Vol C Tables 4.2.6.8 and 6.1.1.4'

loop_
_geom_angle_atom_site_label_1
_geom_angle_atom_site_label_2
_geom_angle_atom_site_label_3
_geom_angle
_geom_angle_site_symmetry_1
_geom_angle_site_symmetry_3
_geom_angle_publ_flag
N4 Ni N2 109.25(10) . . ?
N4 Ni N3 164.34(9) . . ?
N2 Ni N3 85.55(10) . . ?
N4 Ni N7 82.79(10) . . ?
N2 Ni N7 122.84(10) . . ?
N3 Ni N7 84.82(10) . . ?
N4 Ni N1 100.84(10) . . ?
N2 Ni N1 78.76(10) . . ?
N3 Ni N1 86.74(10) . . ?
N7 Ni N1 155.94(10) . . ?
C13 N7 C1 107.4(2) . . ?
C13 N7 C5 109.7(2) . . ?
C1 N7 C5 110.0(2) . . ?
C13 N7 Ni 108.85(17) . . ?
C1 N7 Ni 121.43(18) . . ?
C5 N7 Ni 98.94(17) . . ?
C7 N3 C6 109.7(2) . . ?
C7 N3 C8 115.5(2) . . ?
C6 N3 C8 110.3(2) . . ?
C7 N3 Ni 104.19(17) . . ?
C6 N3 Ni 119.66(18) . . ?
C8 N3 Ni 97.30(16) . . ?
C32 N1 C9 108.5(2) . . ?
C32 N1 C10 109.6(2) . . ?
C9 N1 C10 109.3(2) . . ?
C32 N1 Ni 119.0(2) . . ?
C9 N1 Ni 103.88(17) . . ?
C10 N1 Ni 106.21(18) . . ?
C33 N2 C11 108.8(2) . . ?
C33 N2 C12 110.9(2) . . ?
C11 N2 C12 110.8(2) . . ?
C33 N2 Ni 116.88(18) . . ?
C11 N2 Ni 102.88(17) . . ?
C12 N2 Ni 106.35(17) . . ?
C14 N4 C18 117.5(3) . . ?
C14 N4 Ni 114.08(19) . . ?
C18 N4 Ni 128.1(2) . . ?
N7 C1 C2 114.0(2) . . ?
N7 C1 H1A 108.8 . . ?
C2 C1 H1A 108.8 . . ?
N7 C1 H1B 108.8 . . ?
C2 C1 H1B 108.8 . . ?
H1A C1 H1B 107.6 . . ?
C3 C2 C19 111.9(2) . . ?
C3 C2 C1 110.1(2) . . ?
C19 C2 C1 107.5(2) . . ?
C3 C2 C6 104.4(2) . . ?
C19 C2 C6 111.7(2) . . ?
C1 C2 C6 111.3(2) . . ?
O1 C3 C2 124.6(3) . . ?
O1 C3 C4 123.9(3) . . ?
C2 C3 C4 111.1(2) . . ?
C25 C4 C3 112.2(2) . . ?
C25 C4 C5 106.8(2) . . ?
C3 C4 C5 109.6(2) . . ?
C25 C4 C7 111.5(2) . . ?
C3 C4 C7 103.8(2) . . ?
C5 C4 C7 113.0(2) . . ?
N7 C5 C4 115.0(2) . . ?
N7 C5 H5A 108.5 . . ?
C4 C5 H5A 108.5 . . ?
N7 C5 H5B 108.5 . . ?
C4 C5 H5B 108.5 . . ?
H5A C5 H5B 107.5 . . ?
N3 C6 C2 114.2(2) . . ?
N3 C6 H6A 108.7 . . ?
C2 C6 H6A 108.7 . . ?
N3 C6 H6B 108.7 . . ?
C2 C6 H6B 108.7 . . ?
H6A C6 H6B 107.6 . . ?
N3 C7 C4 111.5(2) . . ?
N3 C7 H7A 109.3 . . ?
C4 C7 H7A 109.3 . . ?
N3 C7 H7B 109.3 . . ?
C4 C7 H7B 109.3 . . ?
H7A C7 H7B 108.0 . . ?
C9 C8 N3 107.6(2) . . ?
C9 C8 C31 108.7(2) . . ?
N3 C8 C31 114.7(2) . . ?
C9 C8 C12 109.3(2) . . ?
N3 C8 C12 106.5(2) . . ?
C31 C8 C12 109.9(2) . . ?
N1 C9 C8 111.1(2) . . ?
N1 C9 H9A 109.4 . . ?
C8 C9 H9A 109.4 . . ?
N1 C9 H9B 109.4 . . ?
C8 C9 H9B 109.4 . . ?
H9A C9 H9B 108.0 . . ?
N1 C10 C11 111.7(2) . . ?
N1 C10 H10A 109.3 . . ?
C11 C10 H10A 109.3 . . ?
N1 C10 H10B 109.3 . . ?
C11 C10 H10B 109.3 . . ?
H10A C10 H10B 107.9 . . ?
N2 C11 C10 110.3(2) . . ?
N2 C11 H11A 109.6 . . ?
C10 C11 H11A 109.6 . . ?
N2 C11 H11B 109.6 . . ?
C10 C11 H11B 109.6 . . ?
H11A C11 H11B 108.1 . . ?
N2 C12 C8 111.9(2) . . ?
N2 C12 H12A 109.2 . . ?
C8 C12 H12A 109.2 . . ?
N2 C12 H12B 109.2 . . ?
C8 C12 H12B 109.2 . . ?
H12A C12 H12B 107.9 . . ?
N7 C13 C14 112.2(2) . . ?
N7 C13 H13A 109.2 . . ?
C14 C13 H13A 109.2 . . ?
N7 C13 H13B 109.2 . . ?
C14 C13 H13B 109.2 . . ?
H13A C13 H13B 107.9 . . ?
N4 C14 C15 122.4(3) . . ?
N4 C14 C13 116.8(2) . . ?
C15 C14 C13 120.7(3) . . ?
C14 C15 C16 119.1(3) . . ?
C14 C15 H15 120.4 . . ?
C16 C15 H15 120.4 . . ?
C15 C16 C17 119.0(3) . . ?
C15 C16 H16 120.5 . . ?
C17 C16 H16 120.5 . . ?
C18 C17 C16 118.7(3) . . ?
C18 C17 H17 120.6 . . ?
C16 C17 H17 120.6 . . ?
N4 C18 C17 123.2(3) . . ?
N4 C18 H18 118.4 . . ?
C17 C18 H18 118.4 . . ?
C20 C19 C24 118.6(3) . . ?
C20 C19 C2 122.7(3) . . ?
C24 C19 C2 118.7(3) . . ?
C19 C20 C21 120.5(3) . . ?
C19 C20 H20 119.8 . . ?
C21 C20 H20 119.8 . . ?
C22 C21 C20 120.3(3) . . ?
C22 C21 H21 119.8 . . ?
C20 C21 H21 119.8 . . ?
C21 C22 C23 119.6(3) . . ?
C21 C22 H22 120.2 . . ?
C23 C22 H22 120.2 . . ?
C22 C23 C24 120.3(3) . . ?
C22 C23 H23 119.9 . . ?
C24 C23 H23 119.9 . . ?
C23 C24 C19 120.7(3) . . ?
C23 C24 H24 119.6 . . ?
C19 C24 H24 119.6 . . ?
C30 C25 C26 118.6(3) . . ?
C30 C25 C4 123.5(3) . . ?
C26 C25 C4 117.9(3) . . ?
C27 C26 C25 120.7(3) . . ?
C27 C26 H26 119.7 . . ?
C25 C26 H26 119.7 . . ?
C28 C27 C26 120.0(3) . . ?
C28 C27 H27 120.0 . . ?
C26 C27 H27 120.0 . . ?
C29 C28 C27 119.7(3) . . ?
C29 C28 H28 120.1 . . ?
C27 C28 H28 120.1 . . ?
C28 C29 C30 120.4(3) . . ?
C28 C29 H29 119.8 . . ?
C30 C29 H29 119.8 . . ?
C25 C30 C29 120.5(3) . . ?
C25 C30 H30 119.8 . . ?
C29 C30 H30 119.8 . . ?
C8 C31 H31A 109.5 . . ?
C8 C31 H31B 109.5 . . ?
H31A C31 H31B 109.5 . . ?
C8 C31 H31C 109.5 . . ?
H31A C31 H31C 109.5 . . ?
H31B C31 H31C 109.5 . . ?
N1 C32 H32A 109.5 . . ?
N1 C32 H32B 109.5 . . ?
H32A C32 H32B 109.5 . . ?
N1 C32 H32C 109.5 . . ?
H32A C32 H32C 109.5 . . ?
H32B C32 H32C 109.5 . . ?
N2 C33 H33A 109.5 . . ?
N2 C33 H33B 109.5 . . ?
H33A C33 H33B 109.5 . . ?
N2 C33 H33C 109.5 . . ?
H33A C33 H33C 109.5 . . ?
H33B C33 H33C 109.5 . . ?
O12 Cl1 O13 109.68(17) . . ?
O12 Cl1 O14 109.56(17) . . ?
O13 Cl1 O14 109.47(16) . . ?
O12 Cl1 O11 109.32(17) . . ?
O13 Cl1 O11 110.03(17) . . ?
O14 Cl1 O11 108.77(16) . . ?
O23B Cl2 O24A 152.4(4) . . ?
O23B Cl2 O22B 119.7(5) . . ?
O24A Cl2 O22B 87.6(3) . . ?
O23B Cl2 O23A 41.6(4) . . ?
O24A Cl2 O23A 114.2(3) . . ?
O22B Cl2 O23A 152.8(4) . . ?
O23B Cl2 O22A 92.4(4) . . ?
O24A Cl2 O22A 111.5(2) . . ?
O22B Cl2 O22A 45.1(3) . . ?
O23A Cl2 O22A 108.9(3) . . ?
O23B Cl2 O24B 113.4(4) . . ?
O24A Cl2 O24B 46.6(3) . . ?
O22B Cl2 O24B 110.6(4) . . ?
O23A Cl2 O24B 96.4(4) . . ?
O22A Cl2 O24B 152.9(3) . . ?
O23B Cl2 O21A 76.4(4) . . ?
O24A Cl2 O21A 108.7(2) . . ?
O22B Cl2 O21A 77.7(4) . . ?
O23A Cl2 O21A 108.1(3) . . ?
O22A Cl2 O21A 104.9(3) . . ?
O24B Cl2 O21A 74.9(4) . . ?
O23B Cl2 O21B 105.4(5) . . ?
O24A Cl2 O21B 67.9(4) . . ?
O22B Cl2 O21B 104.4(4) . . ?
O23A Cl2 O21B 71.8(4) . . ?
O22A Cl2 O21B 79.0(4) . . ?
O24B Cl2 O21B 100.8(4) . . ?
O21A Cl2 O21B 175.7(4) . . ?

loop_
_geom_bond_atom_site_label_1
_geom_bond_atom_site_label_2
_geom_bond_distance
_geom_bond_site_symmetry_2
_geom_bond_publ_flag
Ni N4 2.042(3) . ?
Ni N2 2.044(3) . ?
Ni N3 2.070(3) . ?
Ni N7 2.073(2) . ?
Ni N1 2.129(3) . ?
O1 C3 1.209(3) . ?
N7 C13 1.482(4) . ?
N7 C1 1.488(3) . ?
N7 C5 1.492(4) . ?
N3 C7 1.487(4) . ?
N3 C6 1.490(4) . ?
N3 C8 1.526(4) . ?
N1 C32 1.480(4) . ?
N1 C9 1.493(4) . ?
N1 C10 1.501(4) . ?
N2 C33 1.481(4) . ?
N2 C11 1.487(4) . ?
N2 C12 1.503(4) . ?
N4 C14 1.346(4) . ?
N4 C18 1.352(4) . ?
C1 C2 1.541(4) . ?
C1 H1A 0.9900 . ?
C1 H1B 0.9900 . ?
C2 C3 1.526(4) . ?
C2 C19 1.527(4) . ?
C2 C6 1.544(4) . ?
C3 C4 1.530(4) . ?
C4 C25 1.524(4) . ?
C4 C5 1.550(4) . ?
C4 C7 1.556(4) . ?
C5 H5A 0.9900 . ?
C5 H5B 0.9900 . ?
C6 H6A 0.9900 . ?
C6 H6B 0.9900 . ?
C7 H7A 0.9900 . ?
C7 H7B 0.9900 . ?
C8 C9 1.524(4) . ?
C8 C31 1.527(4) . ?
C8 C12 1.542(4) . ?
C9 H9A 0.9900 . ?
C9 H9B 0.9900 . ?
C10 C11 1.528(5) . ?
C10 H10A 0.9900 . ?
C10 H10B 0.9900 . ?
C11 H11A 0.9900 . ?
C11 H11B 0.9900 . ?
C12 H12A 0.9900 . ?
C12 H12B 0.9900 . ?
C13 C14 1.503(4) . ?
C13 H13A 0.9900 . ?
C13 H13B 0.9900 . ?
C14 C15 1.382(4) . ?
C15 C16 1.382(5) . ?
C15 H15 0.9500 . ?
C16 C17 1.384(5) . ?
C16 H16 0.9500 . ?
C17 C18 1.372(4) . ?
C17 H17 0.9500 . ?
C18 H18 0.9500 . ?
C19 C20 1.388(4) . ?
C19 C24 1.397(4) . ?
C20 C21 1.401(4) . ?
C20 H20 0.9500 . ?
C21 C22 1.380(5) . ?
C21 H21 0.9500 . ?
C22 C23 1.385(5) . ?
C22 H22 0.9500 . ?
C23 C24 1.389(4) . ?
C23 H23 0.9500 . ?
C24 H24 0.9500 . ?
C25 C30 1.385(4) . ?
C25 C26 1.400(4) . ?
C26 C27 1.386(4) . ?
C26 H26 0.9500 . ?
C27 C28 1.384(5) . ?
C27 H27 0.9500 . ?
C28 C29 1.380(5) . ?
C28 H28 0.9500 . ?
C29 C30 1.392(4) . ?
C29 H29 0.9500 . ?
C30 H30 0.9500 . ?
C31 H31A 0.9800 . ?
C31 H31B 0.9800 . ?
C31 H31C 0.9800 . ?
C32 H32A 0.9800 . ?
C32 H32B 0.9800 . ?
C32 H32C 0.9800 . ?
C33 H33A 0.9800 . ?
C33 H33B 0.9800 . ?
C33 H33C 0.9800 . ?
Cl1 O12 1.428(2) . ?
Cl1 O13 1.434(3) . ?
Cl1 O14 1.437(2) . ?
Cl1 O11 1.440(3) . ?
Cl2 O23B 1.376(5) . ?
Cl2 O24A 1.397(3) . ?
Cl2 O22B 1.402(5) . ?
Cl2 O23A 1.412(4) . ?
Cl2 O22A 1.447(3) . ?
Cl2 O24B 1.458(5) . ?
Cl2 O21A 1.487(4) . ?
Cl2 O21B 1.525(5) . ?
O2 H1O2 0.9637 . ?
O2 H2O2 0.9635 . ?

loop_
_geom_torsion_atom_site_label_1
_geom_torsion_atom_site_label_2
_geom_torsion_atom_site_label_3
_geom_torsion_atom_site_label_4
_geom_torsion
_geom_torsion_site_symmetry_1
_geom_torsion_site_symmetry_2
_geom_torsion_site_symmetry_3
_geom_torsion_site_symmetry_4
_geom_torsion_publ_flag
N4 Ni N7 C13 16.67(18) . . . . ?
N2 Ni N7 C13 -91.62(19) . . . . ?
N3 Ni N7 C13 -172.92(18) . . . . ?
N1 Ni N7 C13 117.1(2) . . . . ?
N4 Ni N7 C1 142.0(2) . . . . ?
N2 Ni N7 C1 33.7(2) . . . . ?
N3 Ni N7 C1 -47.5(2) . . . . ?
N1 Ni N7 C1 -117.5(3) . . . . ?
N4 Ni N7 C5 -97.77(16) . . . . ?
N2 Ni N7 C5 153.94(15) . . . . ?
N3 Ni N7 C5 72.64(16) . . . . ?
N1 Ni N7 C5 2.7(3) . . . . ?
N4 Ni N3 C7 -36.9(4) . . . . ?
N2 Ni N3 C7 161.74(17) . . . . ?
N7 Ni N3 C7 -74.67(17) . . . . ?
N1 Ni N3 C7 82.77(17) . . . . ?
N4 Ni N3 C6 86.0(4) . . . . ?
N2 Ni N3 C6 -75.32(19) . . . . ?
N7 Ni N3 C6 48.27(19) . . . . ?
N1 Ni N3 C6 -154.3(2) . . . . ?
N4 Ni N3 C8 -155.6(3) . . . . ?
N2 Ni N3 C8 43.03(16) . . . . ?
N7 Ni N3 C8 166.63(16) . . . . ?
N1 Ni N3 C8 -35.93(16) . . . . ?
N4 Ni N1 C32 53.7(2) . . . . ?
N2 Ni N1 C32 161.4(2) . . . . ?
N3 Ni N1 C32 -112.5(2) . . . . ?
N7 Ni N1 C32 -42.9(4) . . . . ?
N4 Ni N1 C9 174.38(17) . . . . ?
N2 Ni N1 C9 -77.91(18) . . . . ?
N3 Ni N1 C9 8.19(17) . . . . ?
N7 Ni N1 C9 77.7(3) . . . . ?
N4 Ni N1 C10 -70.33(19) . . . . ?
N2 Ni N1 C10 37.37(17) . . . . ?
N3 Ni N1 C10 123.48(18) . . . . ?
N7 Ni N1 C10 -167.0(2) . . . . ?
N4 Ni N2 C33 -69.7(2) . . . . ?
N3 Ni N2 C33 105.1(2) . . . . ?
N7 Ni N2 C33 24.2(2) . . . . ?
N1 Ni N2 C33 -167.4(2) . . . . ?
N4 Ni N2 C11 49.4(2) . . . . ?
N3 Ni N2 C11 -135.85(18) . . . . ?
N7 Ni N2 C11 143.24(17) . . . . ?
N1 Ni N2 C11 -48.30(18) . . . . ?
N4 Ni N2 C12 165.95(16) . . . . ?
N3 Ni N2 C12 -19.30(17) . . . . ?
N7 Ni N2 C12 -100.20(18) . . . . ?
N1 Ni N2 C12 68.26(18) . . . . ?
N2 Ni N4 C14 116.9(2) . . . . ?
N3 Ni N4 C14 -43.4(5) . . . . ?
N7 Ni N4 C14 -5.4(2) . . . . ?
N1 Ni N4 C14 -161.3(2) . . . . ?
N2 Ni N4 C18 -68.8(3) . . . . ?
N3 Ni N4 C18 131.0(4) . . . . ?
N7 Ni N4 C18 168.9(3) . . . . ?
N1 Ni N4 C18 13.0(3) . . . . ?
C13 N7 C1 C2 -172.6(2) . . . . ?
C5 N7 C1 C2 -53.3(3) . . . . ?
Ni N7 C1 C2 61.3(3) . . . . ?
N7 C1 C2 C3 56.0(3) . . . . ?
N7 C1 C2 C19 178.1(2) . . . . ?
N7 C1 C2 C6 -59.3(3) . . . . ?
C19 C2 C3 O1 11.9(4) . . . . ?
C1 C2 C3 O1 131.4(3) . . . . ?
C6 C2 C3 O1 -109.1(3) . . . . ?
C19 C2 C3 C4 -175.2(2) . . . . ?
C1 C2 C3 C4 -55.8(3) . . . . ?
C6 C2 C3 C4 63.8(3) . . . . ?
O1 C3 C4 C25 -14.4(4) . . . . ?
C2 C3 C4 C25 172.7(2) . . . . ?
O1 C3 C4 C5 -132.8(3) . . . . ?
C2 C3 C4 C5 54.2(3) . . . . ?
O1 C3 C4 C7 106.2(3) . . . . ?
C2 C3 C4 C7 -66.8(3) . . . . ?
C13 N7 C5 C4 170.4(2) . . . . ?
C1 N7 C5 C4 52.5(3) . . . . ?
Ni N7 C5 C4 -75.8(2) . . . . ?
C25 C4 C5 N7 -175.4(2) . . . . ?
C3 C4 C5 N7 -53.7(3) . . . . ?
C7 C4 C5 N7 61.6(3) . . . . ?
C7 N3 C6 C2 55.8(3) . . . . ?
C8 N3 C6 C2 -175.9(2) . . . . ?
Ni N3 C6 C2 -64.4(3) . . . . ?
C3 C2 C6 N3 -57.2(3) . . . . ?
C19 C2 C6 N3 -178.3(2) . . . . ?
C1 C2 C6 N3 61.5(3) . . . . ?
C6 N3 C7 C4 -57.8(3) . . . . ?
C8 N3 C7 C4 176.9(2) . . . . ?
Ni N3 C7 C4 71.5(2) . . . . ?
C25 C4 C7 N3 -176.7(2) . . . . ?
C3 C4 C7 N3 62.2(3) . . . . ?
C5 C4 C7 N3 -56.4(3) . . . . ?
C7 N3 C8 C9 -50.9(3) . . . . ?
C6 N3 C8 C9 -175.9(2) . . . . ?
Ni N3 C8 C9 58.7(2) . . . . ?
C7 N3 C8 C31 70.3(3) . . . . ?
C6 N3 C8 C31 -54.8(3) . . . . ?
Ni N3 C8 C31 179.8(2) . . . . ?
C7 N3 C8 C12 -167.9(2) . . . . ?
C6 N3 C8 C12 67.1(3) . . . . ?
Ni N3 C8 C12 -58.3(2) . . . . ?
C32 N1 C9 C8 151.0(2) . . . . ?
C10 N1 C9 C8 -89.5(3) . . . . ?
Ni N1 C9 C8 23.5(3) . . . . ?
N3 C8 C9 N1 -58.8(3) . . . . ?
C31 C8 C9 N1 176.4(2) . . . . ?
C12 C8 C9 N1 56.4(3) . . . . ?
C32 N1 C10 C11 -147.8(3) . . . . ?
C9 N1 C10 C11 93.5(3) . . . . ?
Ni N1 C10 C11 -18.1(3) . . . . ?
C33 N2 C11 C10 175.8(2) . . . . ?
C12 N2 C11 C10 -62.1(3) . . . . ?
Ni N2 C11 C10 51.2(3) . . . . ?
N1 C10 C11 N2 -21.2(3) . . . . ?
C33 N2 C12 C8 -138.4(2) . . . . ?
C11 N2 C12 C8 100.7(3) . . . . ?
Ni N2 C12 C8 -10.4(3) . . . . ?
C9 C8 C12 N2 -67.5(3) . . . . ?
N3 C8 C12 N2 48.4(3) . . . . ?
C31 C8 C12 N2 173.3(2) . . . . ?
C1 N7 C13 C14 -157.9(2) . . . . ?
C5 N7 C13 C14 82.5(3) . . . . ?
Ni N7 C13 C14 -24.7(3) . . . . ?
C18 N4 C14 C15 0.3(4) . . . . ?
Ni N4 C14 C15 175.3(3) . . . . ?
C18 N4 C14 C13 177.5(3) . . . . ?
Ni N4 C14 C13 -7.6(3) . . . . ?
N7 C13 C14 N4 22.1(4) . . . . ?
N7 C13 C14 C15 -160.6(3) . . . . ?
N4 C14 C15 C16 -1.5(5) . . . . ?
C13 C14 C15 C16 -178.6(3) . . . . ?
C14 C15 C16 C17 1.3(6) . . . . ?
C15 C16 C17 C18 0.0(6) . . . . ?
C14 N4 C18 C17 1.1(5) . . . . ?
Ni N4 C18 C17 -173.1(3) . . . . ?
C16 C17 C18 N4 -1.2(6) . . . . ?
C3 C2 C19 C20 -127.3(3) . . . . ?
C1 C2 C19 C20 111.7(3) . . . . ?
C6 C2 C19 C20 -10.6(4) . . . . ?
C3 C2 C19 C24 53.6(4) . . . . ?
C1 C2 C19 C24 -67.3(3) . . . . ?
C6 C2 C19 C24 170.3(3) . . . . ?
C24 C19 C20 C21 0.5(5) . . . . ?
C2 C19 C20 C21 -178.6(3) . . . . ?
C19 C20 C21 C22 -1.2(5) . . . . ?
C20 C21 C22 C23 0.5(5) . . . . ?
C21 C22 C23 C24 0.8(5) . . . . ?
C22 C23 C24 C19 -1.5(5) . . . . ?
C20 C19 C24 C23 0.8(5) . . . . ?
C2 C19 C24 C23 180.0(3) . . . . ?
C3 C4 C25 C30 122.4(3) . . . . ?
C5 C4 C25 C30 -117.5(3) . . . . ?
C7 C4 C25 C30 6.5(4) . . . . ?
C3 C4 C25 C26 -59.7(3) . . . . ?
C5 C4 C25 C26 60.4(3) . . . . ?
C7 C4 C25 C26 -175.7(2) . . . . ?
C30 C25 C26 C27 1.4(4) . . . . ?
C4 C25 C26 C27 -176.5(3) . . . . ?
C25 C26 C27 C28 -1.7(5) . . . . ?
C26 C27 C28 C29 0.3(5) . . . . ?
C27 C28 C29 C30 1.3(5) . . . . ?
C26 C25 C30 C29 0.2(4) . . . . ?
C4 C25 C30 C29 178.0(3) . . . . ?
C28 C29 C30 C25 -1.5(4) . . . . ?
